data_2229055
loop_
_publ_author_name
'Senge, Mathias O.'
'Dahms, Katja'

_publ_section_title
;
 {<i>rac</i>-5-[Methoxy(phenyl)methyl]-10,20-diphenylporphyrinato}nickel(II)
;
_journal_coeditor_code GO2001
_journal_issue 2
_journal_name_full 'Acta Crystallographica Section E'
_journal_page_first m265
_journal_paper_doi 10.1107/S1600536811002960
_journal_volume 67
_journal_year 2011
_chemical_formula_iupac '[Ni (C40 H28 N4 O)]'
_chemical_formula_moiety 'C40 H28 N4 Ni1 O1'
_chemical_formula_sum 'C40 H28 N4 Ni O'
_chemical_formula_weight 639.37
_chemical_name_systematic
;
{<i>rac</i>-5-[Methoxy(phenyl)methyl]-10,20-diphenylporphyrinato}nickel(II)
;
_space_group_IT_number 2
_symmetry_cell_setting triclinic
_symmetry_space_group_name_Hall '-P 1'
_symmetry_space_group_name_H-M 'P -1'
_atom_sites_solution_hydrogens geom
_atom_sites_solution_primary direct
_atom_sites_solution_secondary difmap
_audit_creation_method SHELXL-97
_cell_angle_alpha 72.356(6)
_cell_angle_beta 85.305(8)
_cell_angle_gamma 74.219(7)
_cell_formula_units_Z 2
_cell_length_a 10.869(2)
_cell_length_b 11.984(2)
_cell_length_c 12.332(3)
_cell_measurement_reflns_used 4706
_cell_measurement_temperature 123.1500
_cell_measurement_theta_max 28.2771
_cell_measurement_theta_min 1.9470
_cell_volume 1473.0(5)
_computing_cell_refinement 'CrystalClear (Rigaku, 2007)'
_computing_data_collection 'CrystalClear (Rigaku, 2007)'
_computing_data_reduction 'CrystalClear (Rigaku, 2007)'
_computing_molecular_graphics 'SHELXTL (Sheldrick, 2008)'
_computing_publication_material 'SHELXL97 (Sheldrick, 2008)'
_computing_structure_refinement 'SHELXL97 (Sheldrick, 2008)'
_computing_structure_solution 'SHELXS97 (Sheldrick, 2008)'
_diffrn_ambient_temperature 123.1500
_diffrn_detector_area_resol_mean 28.5714
_diffrn_measured_fraction_theta_full 0.980
_diffrn_measured_fraction_theta_max 0.980
_diffrn_measurement_device
;
Rigaku Saturn724
;
_diffrn_measurement_method dtprofit.ref
_diffrn_radiation_monochromator 'Graphite Monochromator'
_diffrn_radiation_source 'Sealed Tube'
_diffrn_radiation_type MoK\a
_diffrn_radiation_wavelength 0.7107
_diffrn_reflns_av_R_equivalents 0.0396
_diffrn_reflns_av_sigmaI/netI 0.0432
_diffrn_reflns_limit_h_max 14
_diffrn_reflns_limit_h_min -14
_diffrn_reflns_limit_k_max 15
_diffrn_reflns_limit_k_min -16
_diffrn_reflns_limit_l_max 16
_diffrn_reflns_limit_l_min -16
_diffrn_reflns_number 29300
_diffrn_reflns_theta_full 28.41
_diffrn_reflns_theta_max 28.41
_diffrn_reflns_theta_min 2.61
_diffrn_standards_decay_% 0
_diffrn_standards_interval_count 500
_exptl_absorpt_coefficient_mu 0.700
_exptl_absorpt_correction_T_max 0.8726
_exptl_absorpt_correction_T_min 0.8726
_exptl_absorpt_correction_type multi-scan
_exptl_absorpt_process_details '(CrystalClear; Rigaku, 2007)'
_exptl_crystal_colour red
_exptl_crystal_density_diffrn 1.442
_exptl_crystal_density_method 'not measured'
_exptl_crystal_description prism
_exptl_crystal_F_000 664
_exptl_crystal_size_max 0.20
_exptl_crystal_size_mid 0.20
_exptl_crystal_size_min 0.20
_refine_diff_density_max 0.366
_refine_diff_density_min -0.517
_refine_ls_extinction_method none
_refine_ls_goodness_of_fit_ref 1.104
_refine_ls_hydrogen_treatment constr
_refine_ls_matrix_type full
_refine_ls_number_parameters 436
_refine_ls_number_reflns 7270
_refine_ls_number_restraints 0
_refine_ls_restrained_S_all 1.104
_refine_ls_R_factor_all 0.0584
_refine_ls_R_factor_gt 0.0530
_refine_ls_shift/su_max 0.001
_refine_ls_shift/su_mean 0.000
_refine_ls_structure_factor_coef Fsqd
_refine_ls_weighting_details 'calc w=1/[\s^2^(Fo^2^)+(0.0324P)^2^+1.2452P] where P=(Fo^2^+2Fc^2^)/3'
_refine_ls_weighting_scheme calc
_refine_ls_wR_factor_gt 0.1052
_refine_ls_wR_factor_ref 0.1081
_reflns_number_gt 6754
_reflns_number_total 7270
_reflns_threshold_expression I>2sigma(I)
_cod_data_source_file go2001.cif
_cod_data_source_block I
_cod_original_formula_sum 'C40 H28 N4 Ni1 O1'
_cod_database_code 2229055
_cod_database_fobs_code 2229055

loop_
_symmetry_equiv_pos_as_xyz
'x, y, z'
'-x, -y, -z'

loop_
_atom_site_type_symbol
_atom_site_label
_atom_site_fract_x
_atom_site_fract_y
_atom_site_fract_z
_atom_site_U_iso_or_equiv
_atom_site_adp_type
_atom_site_calc_flag
_atom_site_refinement_flags
_atom_site_occupancy
_atom_site_disorder_assembly
_atom_site_disorder_group
Ni Ni 0.06269(3) 0.66980(3) 0.41138(2) 0.02087(8) Uani d . 1 . .
O O1 -0.1607(3) 0.9874(3) -0.0116(3) 0.0299(8) Uani d P 0.534(4) A 1
C C58 -0.1951(6) 1.0236(5) -0.1294(4) 0.0373(13) Uani d P 0.534(4) A 1
H H58A -0.2379 1.1105 -0.1538 0.056 Uiso calc PR 0.534(4) A 1
H H58B -0.2531 0.9777 -0.1397 0.056 Uiso calc PR 0.534(4) A 1
H H58C -0.1179 1.0074 -0.1750 0.056 Uiso calc PR 0.534(4) A 1
O O1A -0.0393(3) 0.8932(3) -0.0643(3) 0.0282(9) Uani d P 0.466(4) A 2
C C58A -0.1124(5) 0.9638(5) -0.1660(4) 0.0317(13) Uani d P 0.466(4) A 2
H H58D -0.0571 0.9623 -0.2328 0.047 Uiso calc PR 0.466(4) A 2
H H58E -0.1464 1.0477 -0.1639 0.047 Uiso calc PR 0.466(4) A 2
H H58F -0.1833 0.9295 -0.1706 0.047 Uiso calc PR 0.466(4) A 2
N N21 -0.06152(17) 0.82009(17) 0.34561(15) 0.0224(4) Uani d . 1 . .
N N22 0.13478(17) 0.67312(17) 0.26209(15) 0.0224(4) Uani d . 1 . .
N N23 0.18836(17) 0.51926(17) 0.47673(15) 0.0217(4) Uani d . 1 . .
N N24 -0.00879(17) 0.66697(17) 0.56101(15) 0.0229(4) Uani d . 1 . .
C C1 -0.1395(2) 0.8957(2) 0.40303(19) 0.0249(4) Uani d . 1 . .
C C2 -0.2243(2) 0.9954(2) 0.3252(2) 0.0292(5) Uani d . 1 . .
H H2 -0.2845 1.0612 0.3434 0.035 Uiso calc R 1 . .
C C3 -0.2025(2) 0.9785(2) 0.2211(2) 0.0292(5) Uani d . 1 . .
H H3 -0.2467 1.0287 0.1529 0.035 Uiso calc R 1 . .
C C4 -0.0998(2) 0.8703(2) 0.23274(18) 0.0239(4) Uani d . 1 . .
C C5 -0.0403(2) 0.8278(2) 0.14332(18) 0.0240(4) Uani d . 1 A .
C C6 0.0776(2) 0.7423(2) 0.15786(18) 0.0229(4) Uani d . 1 . .
C C7 0.1641(2) 0.7195(2) 0.06717(19) 0.0275(5) Uani d . 1 . .
H H7 0.1475 0.7538 -0.0121 0.033 Uiso calc R 1 . .
C C8 0.2729(2) 0.6402(2) 0.11593(19) 0.0282(5) Uani d . 1 . .
H H8 0.3486 0.6116 0.0774 0.034 Uiso calc R 1 . .
C C9 0.2530(2) 0.6072(2) 0.23683(19) 0.0241(4) Uani d . 1 . .
C C10 0.3340(2) 0.5109(2) 0.31438(19) 0.0238(4) Uani d . 1 . .
C C11 0.2962(2) 0.4657(2) 0.42545(18) 0.0232(4) Uani d . 1 . .
C C12 0.3591(2) 0.3490(2) 0.50041(19) 0.0266(5) Uani d . 1 . .
H H12 0.4356 0.2948 0.4854 0.032 Uiso calc R 1 . .
C C13 0.2880(2) 0.3315(2) 0.59614(19) 0.0265(5) Uani d . 1 . .
H H13 0.3039 0.2616 0.6606 0.032 Uiso calc R 1 . .
C C14 0.1843(2) 0.4377(2) 0.58233(18) 0.0228(4) Uani d . 1 . .
C C15 0.0995(2) 0.4599(2) 0.66710(19) 0.0244(4) Uani d . 1 . .
H H15 0.1007 0.3960 0.7354 0.029 Uiso calc R 1 . .
C C16 0.0134(2) 0.5698(2) 0.65786(18) 0.0240(4) Uani d . 1 . .
C C17 -0.0566(2) 0.6025(2) 0.7521(2) 0.0295(5) Uani d . 1 . .
H H17 -0.0589 0.5505 0.8272 0.035 Uiso calc R 1 . .
C C18 -0.1184(2) 0.7206(2) 0.7145(2) 0.0312(5) Uani d . 1 . .
H H18 -0.1695 0.7687 0.7586 0.037 Uiso calc R 1 . .
C C19 -0.0921(2) 0.7607(2) 0.59404(19) 0.0248(4) Uani d . 1 . .
C C20 -0.1506(2) 0.8725(2) 0.52061(19) 0.0256(5) Uani d . 1 . .
C C51 -0.1098(2) 0.8703(2) 0.0298(2) 0.0336(6) Uani d . 1 . .
H H51 -0.0424 0.8493 -0.0262 0.040 Uiso calc PR 0.534(4) A 1
H H51A -0.1685 0.9511 0.0283 0.040 Uiso d PR 0.466(4) A 2
C C52 -0.1998(2) 0.7901(2) 0.03594(19) 0.0280(5) Uani d . 1 A .
C C53 -0.3275(2) 0.8242(3) 0.0657(2) 0.0375(6) Uani d . 1 . .
H H53 -0.3621 0.9014 0.0775 0.045 Uiso calc R 1 A .
C C54 -0.4051(3) 0.7458(3) 0.0782(2) 0.0425(7) Uani d . 1 A .
H H54 -0.4926 0.7699 0.0980 0.051 Uiso calc R 1 . .
C C55 -0.3551(3) 0.6327(3) 0.0621(2) 0.0386(6) Uani d . 1 . .
H H55 -0.4075 0.5785 0.0723 0.046 Uiso calc R 1 A .
C C56 -0.2285(3) 0.5993(3) 0.0310(2) 0.0380(6) Uani d . 1 A .
H H56 -0.1941 0.5224 0.0184 0.046 Uiso calc R 1 . .
C C57 -0.1515(2) 0.6774(2) 0.0180(2) 0.0320(5) Uani d . 1 . .
H H57 -0.0646 0.6536 -0.0034 0.038 Uiso calc R 1 A .
C C101 0.4587(2) 0.4433(2) 0.27784(18) 0.0240(4) Uani d . 1 . .
C C102 0.4646(2) 0.3764(2) 0.2015(2) 0.0281(5) Uani d . 1 . .
H H102 0.3881 0.3775 0.1685 0.034 Uiso calc R 1 . .
C C103 0.5811(2) 0.3085(2) 0.1734(2) 0.0321(5) Uani d . 1 . .
H H103 0.5841 0.2637 0.1211 0.039 Uiso calc R 1 . .
C C104 0.6934(2) 0.3057(2) 0.2216(2) 0.0328(5) Uani d . 1 . .
H H104 0.7732 0.2597 0.2018 0.039 Uiso calc R 1 . .
C C105 0.6885(2) 0.3702(2) 0.2984(2) 0.0323(5) Uani d . 1 . .
H H105 0.7651 0.3674 0.3324 0.039 Uiso calc R 1 . .
C C106 0.5727(2) 0.4388(2) 0.3261(2) 0.0288(5) Uani d . 1 . .
H H106 0.5705 0.4834 0.3785 0.035 Uiso calc R 1 . .
C C201 -0.2389(2) 0.9668(2) 0.56703(19) 0.0266(5) Uani d . 1 . .
C C202 -0.2094(2) 1.0755(2) 0.5560(2) 0.0307(5) Uani d . 1 . .
H H202 -0.1335 1.0907 0.5176 0.037 Uiso calc R 1 . .
C C203 -0.2902(2) 1.1623(2) 0.6010(2) 0.0344(6) Uani d . 1 . .
H H203 -0.2697 1.2366 0.5927 0.041 Uiso calc R 1 . .
C C204 -0.4003(2) 1.1408(3) 0.6577(2) 0.0373(6) Uani d . 1 . .
H H204 -0.4542 1.1993 0.6901 0.045 Uiso calc R 1 . .
C C205 -0.4319(2) 1.0338(3) 0.6670(2) 0.0391(6) Uani d . 1 . .
H H205 -0.5083 1.0195 0.7048 0.047 Uiso calc R 1 . .
C C206 -0.3522(2) 0.9476(2) 0.6214(2) 0.0346(6) Uani d . 1 . .
H H206 -0.3750 0.8749 0.6271 0.041 Uiso calc R 1 . .

loop_
_atom_site_aniso_label
_atom_site_aniso_U_11
_atom_site_aniso_U_22
_atom_site_aniso_U_33
_atom_site_aniso_U_12
_atom_site_aniso_U_13
_atom_site_aniso_U_23
Ni 0.02108(14) 0.02495(16) 0.01675(14) -0.00704(11) 0.00045(10) -0.00553(11)
O1 0.0398(18) 0.0252(16) 0.0224(16) -0.0079(14) -0.0088(13) -0.0017(13)
C58 0.057(3) 0.030(3) 0.023(2) -0.014(2) -0.018(2) 0.002(2)
O1A 0.0301(18) 0.037(2) 0.0164(16) -0.0129(16) -0.0029(13) -0.0010(15)
C58A 0.040(3) 0.037(3) 0.017(2) -0.017(3) -0.010(2) 0.001(2)
N21 0.0231(9) 0.0254(10) 0.0191(9) -0.0073(7) -0.0012(7) -0.0057(8)
N22 0.0234(9) 0.0257(10) 0.0190(9) -0.0084(7) -0.0007(7) -0.0057(8)
N23 0.0218(8) 0.0264(10) 0.0174(8) -0.0077(7) 0.0009(7) -0.0060(7)
N24 0.0232(9) 0.0257(10) 0.0188(9) -0.0064(7) 0.0001(7) -0.0052(8)
C1 0.0235(10) 0.0269(11) 0.0242(11) -0.0070(9) -0.0003(8) -0.0071(9)
C2 0.0264(11) 0.0285(12) 0.0287(12) -0.0031(9) -0.0002(9) -0.0062(10)
C3 0.0268(11) 0.0302(12) 0.0254(11) -0.0038(10) -0.0036(9) -0.0031(10)
C4 0.0241(10) 0.0270(11) 0.0195(10) -0.0082(9) -0.0018(8) -0.0036(9)
C5 0.0273(11) 0.0255(11) 0.0196(10) -0.0125(9) 0.0013(8) -0.0028(9)
C6 0.0271(10) 0.0264(11) 0.0169(10) -0.0117(9) 0.0022(8) -0.0049(9)
C7 0.0324(12) 0.0297(12) 0.0193(10) -0.0090(10) 0.0024(9) -0.0051(9)
C8 0.0309(12) 0.0319(13) 0.0218(11) -0.0089(10) 0.0049(9) -0.0084(10)
C9 0.0250(10) 0.0275(11) 0.0211(10) -0.0097(9) 0.0023(8) -0.0070(9)
C10 0.0238(10) 0.0281(12) 0.0222(11) -0.0096(9) 0.0013(8) -0.0091(9)
C11 0.0219(10) 0.0275(11) 0.0213(10) -0.0073(9) 0.0004(8) -0.0080(9)
C12 0.0244(10) 0.0282(12) 0.0257(11) -0.0056(9) -0.0005(9) -0.0069(10)
C13 0.0269(11) 0.0279(12) 0.0230(11) -0.0080(9) -0.0018(9) -0.0036(9)
C14 0.0229(10) 0.0259(11) 0.0193(10) -0.0083(9) -0.0014(8) -0.0040(9)
C15 0.0243(10) 0.0292(12) 0.0191(10) -0.0103(9) 0.0006(8) -0.0036(9)
C16 0.0248(10) 0.0287(12) 0.0179(10) -0.0099(9) 0.0007(8) -0.0035(9)
C17 0.0305(11) 0.0362(13) 0.0197(11) -0.0074(10) 0.0033(9) -0.0068(10)
C18 0.0333(12) 0.0366(13) 0.0202(11) -0.0041(10) 0.0029(9) -0.0085(10)
C19 0.0243(10) 0.0290(12) 0.0217(11) -0.0064(9) 0.0019(8) -0.0091(9)
C20 0.0232(10) 0.0288(12) 0.0249(11) -0.0072(9) 0.0009(9) -0.0082(10)
C51 0.0384(13) 0.0414(15) 0.0207(11) -0.0202(12) -0.0057(10) 0.0014(11)
C52 0.0312(12) 0.0362(13) 0.0175(10) -0.0137(10) -0.0020(9) -0.0039(10)
C53 0.0349(13) 0.0457(16) 0.0378(14) -0.0124(12) 0.0019(11) -0.0196(12)
C54 0.0331(13) 0.0645(19) 0.0391(15) -0.0219(13) 0.0060(11) -0.0218(14)
C55 0.0464(15) 0.0505(17) 0.0279(13) -0.0288(13) 0.0011(11) -0.0104(12)
C56 0.0460(15) 0.0415(15) 0.0306(13) -0.0152(12) -0.0032(11) -0.0124(12)
C57 0.0314(12) 0.0405(14) 0.0249(12) -0.0099(11) -0.0016(9) -0.0099(11)
C101 0.0243(10) 0.0265(11) 0.0204(10) -0.0082(9) 0.0034(8) -0.0051(9)
C102 0.0293(11) 0.0308(12) 0.0254(11) -0.0081(10) -0.0004(9) -0.0096(10)
C103 0.0390(13) 0.0303(13) 0.0266(12) -0.0060(11) 0.0036(10) -0.0112(10)
C104 0.0299(12) 0.0299(13) 0.0329(13) -0.0039(10) 0.0078(10) -0.0064(11)
C105 0.0250(11) 0.0379(14) 0.0345(13) -0.0103(10) 0.0018(10) -0.0100(11)
C106 0.0274(11) 0.0334(13) 0.0288(12) -0.0112(10) 0.0028(9) -0.0115(10)
C201 0.0254(11) 0.0326(12) 0.0218(11) -0.0049(9) -0.0013(9) -0.0099(10)
C202 0.0280(11) 0.0344(13) 0.0306(12) -0.0071(10) -0.0013(10) -0.0113(11)
C203 0.0340(13) 0.0359(14) 0.0337(13) -0.0036(11) -0.0062(10) -0.0144(11)
C204 0.0304(12) 0.0461(16) 0.0336(13) 0.0036(11) -0.0042(10) -0.0200(12)
C205 0.0243(11) 0.0518(17) 0.0403(15) -0.0053(11) 0.0039(11) -0.0174(13)
C206 0.0276(12) 0.0398(14) 0.0383(14) -0.0093(11) 0.0025(10) -0.0144(12)

loop_
_atom_type_symbol
_atom_type_description
_atom_type_scat_dispersion_real
_atom_type_scat_dispersion_imag
_atom_type_scat_source
C C 0.0033 0.0016 'International Tables Vol C Tables 4.2.6.8 and 6.1.1.4'
H H 0.0000 0.0000 'International Tables Vol C Tables 4.2.6.8 and 6.1.1.4'
N N 0.0061 0.0033 'International Tables Vol C Tables 4.2.6.8 and 6.1.1.4'
Ni Ni 0.3393 1.1124 'International Tables Vol C Tables 4.2.6.8 and 6.1.1.4'
O O 0.0106 0.0060 'International Tables Vol C Tables 4.2.6.8 and 6.1.1.4'

loop_
_geom_angle_atom_site_label_1
_geom_angle_atom_site_label_2
_geom_angle_atom_site_label_3
_geom_angle_site_symmetry_1
_geom_angle_site_symmetry_3
_geom_angle
_geom_angle_publ_flag
N21 Ni N23 . . 179.60(8) ?
N21 Ni N22 . . 89.80(8) ?
N23 Ni N22 . . 89.88(8) ?
N21 Ni N24 . . 90.21(8) ?
N23 Ni N24 . . 90.10(8) ?
N22 Ni N24 . . 179.66(8) ?
C51 O1 C58 . . 113.3(3) ?
C51 O1 H51A . . 45.3 ?
C58 O1 H51A . . 136.1 ?
C51 O1A C58A . . 114.3(4) ?
O1A C58A H58D . . 109.5 ?
O1A C58A H58E . . 109.5 ?
H58D C58A H58E . . 109.5 ?
O1A C58A H58F . . 109.5 ?
H58D C58A H58F . . 109.5 ?
H58E C58A H58F . . 109.5 ?
C1 N21 C4 . . 105.40(18) ?
C1 N21 Ni . . 126.87(15) ?
C4 N21 Ni . . 127.52(15) ?
C9 N22 C6 . . 105.75(17) ?
C9 N22 Ni . . 127.32(15) ?
C6 N22 Ni . . 126.94(15) ?
C14 N23 C11 . . 104.96(18) ?
C14 N23 Ni . . 127.10(14) ?
C11 N23 Ni . . 127.79(15) ?
C16 N24 C19 . . 105.15(18) ?
C16 N24 Ni . . 126.83(15) ?
C19 N24 Ni . . 128.03(15) ?
N21 C1 C20 . . 126.4(2) ?
N21 C1 C2 . . 110.34(19) ?
C20 C1 C2 . . 122.6(2) ?
C3 C2 C1 . . 107.1(2) ?
C3 C2 H2 . . 126.4 ?
C1 C2 H2 . . 126.4 ?
C2 C3 C4 . . 107.3(2) ?
C2 C3 H3 . . 126.3 ?
C4 C3 H3 . . 126.3 ?
N21 C4 C5 . . 124.7(2) ?
N21 C4 C3 . . 109.72(19) ?
C5 C4 C3 . . 125.4(2) ?
C6 C5 C4 . . 121.2(2) ?
C6 C5 C51 . . 119.7(2) ?
C4 C5 C51 . . 119.0(2) ?
N22 C6 C5 . . 125.21(19) ?
N22 C6 C7 . . 109.45(19) ?
C5 C6 C7 . . 125.1(2) ?
C8 C7 C6 . . 107.3(2) ?
C8 C7 H7 . . 126.4 ?
C6 C7 H7 . . 126.4 ?
C7 C8 C9 . . 107.3(2) ?
C7 C8 H8 . . 126.3 ?
C9 C8 H8 . . 126.3 ?
N22 C9 C10 . . 125.3(2) ?
N22 C9 C8 . . 110.0(2) ?
C10 C9 C8 . . 124.1(2) ?
C11 C10 C9 . . 121.4(2) ?
C11 C10 C101 . . 117.1(2) ?
C9 C10 C101 . . 121.2(2) ?
N23 C11 C10 . . 125.6(2) ?
N23 C11 C12 . . 110.31(19) ?
C10 C11 C12 . . 123.9(2) ?
C13 C12 C11 . . 106.7(2) ?
C13 C12 H12 . . 126.6 ?
C11 C12 H12 . . 126.6 ?
C12 C13 C14 . . 107.1(2) ?
C12 C13 H13 . . 126.4 ?
C14 C13 H13 . . 126.4 ?
C15 C14 N23 . . 124.6(2) ?
C15 C14 C13 . . 124.2(2) ?
N23 C14 C13 . . 110.83(19) ?
C16 C15 C14 . . 123.2(2) ?
C16 C15 H15 . . 118.4 ?
C14 C15 H15 . . 118.4 ?
C15 C16 N24 . . 125.3(2) ?
C15 C16 C17 . . 123.8(2) ?
N24 C16 C17 . . 110.6(2) ?
C18 C17 C16 . . 107.3(2) ?
C18 C17 H17 . . 126.4 ?
C16 C17 H17 . . 126.4 ?
C17 C18 C19 . . 106.9(2) ?
C17 C18 H18 . . 126.6 ?
C19 C18 H18 . . 126.6 ?
N24 C19 C20 . . 124.8(2) ?
N24 C19 C18 . . 110.0(2) ?
C20 C19 C18 . . 125.0(2) ?
C19 C20 C1 . . 121.4(2) ?
C19 C20 C201 . . 119.7(2) ?
C1 C20 C201 . . 118.6(2) ?
O1 C51 O1A . . 80.5(2) ?
O1 C51 C5 . . 116.8(2) ?
O1A C51 C5 . . 117.0(2) ?
O1 C51 C52 . . 115.3(2) ?
O1A C51 C52 . . 117.1(2) ?
C5 C51 C52 . . 108.33(19) ?
O1 C51 H51 . . 105.1 ?
C5 C51 H51 . . 105.1 ?
C52 C51 H51 . . 105.1 ?
O1A C51 H51A . . 104.2 ?
C5 C51 H51A . . 104.2 ?
C52 C51 H51A . . 104.2 ?
H51 C51 H51A . . 128.8 ?
C57 C52 C53 . . 118.9(2) ?
C57 C52 C51 . . 119.5(2) ?
C53 C52 C51 . . 121.5(2) ?
C52 C53 C54 . . 120.3(3) ?
C52 C53 H53 . . 119.9 ?
C54 C53 H53 . . 119.9 ?
C55 C54 C53 . . 120.2(3) ?
C55 C54 H54 . . 119.9 ?
C53 C54 H54 . . 119.9 ?
C56 C55 C54 . . 119.6(3) ?
C56 C55 H55 . . 120.2 ?
C54 C55 H55 . . 120.2 ?
C55 C56 C57 . . 120.2(3) ?
C55 C56 H56 . . 119.9 ?
C57 C56 H56 . . 119.9 ?
C56 C57 C52 . . 120.8(2) ?
C56 C57 H57 . . 119.6 ?
C52 C57 H57 . . 119.6 ?
C102 C101 C106 . . 118.5(2) ?
C102 C101 C10 . . 121.4(2) ?
C106 C101 C10 . . 120.0(2) ?
C103 C102 C101 . . 120.5(2) ?
C103 C102 H102 . . 119.7 ?
C101 C102 H102 . . 119.7 ?
C102 C103 C104 . . 120.3(2) ?
C102 C103 H103 . . 119.9 ?
C104 C103 H103 . . 119.9 ?
C105 C104 C103 . . 119.7(2) ?
C105 C104 H104 . . 120.2 ?
C103 C104 H104 . . 120.2 ?
C104 C105 C106 . . 120.3(2) ?
C104 C105 H105 . . 119.8 ?
C106 C105 H105 . . 119.8 ?
C105 C106 C101 . . 120.7(2) ?
C105 C106 H106 . . 119.6 ?
C101 C106 H106 . . 119.6 ?
C202 C201 C206 . . 118.9(2) ?
C202 C201 C20 . . 120.3(2) ?
C206 C201 C20 . . 120.8(2) ?
C203 C202 C201 . . 120.4(2) ?
C203 C202 H202 . . 119.8 ?
C201 C202 H202 . . 119.8 ?
C204 C203 C202 . . 120.2(2) ?
C204 C203 H203 . . 119.9 ?
C202 C203 H203 . . 119.9 ?
C203 C204 C205 . . 119.8(2) ?
C203 C204 H204 . . 120.1 ?
C205 C204 H204 . . 120.1 ?
C206 C205 C204 . . 120.2(2) ?
C206 C205 H205 . . 119.9 ?
C204 C205 H205 . . 119.9 ?
C205 C206 C201 . . 120.5(2) ?
C205 C206 H206 . . 119.8 ?
C201 C206 H206 . . 119.8 ?

loop_
_geom_bond_atom_site_label_1
_geom_bond_atom_site_label_2
_geom_bond_site_symmetry_2
_geom_bond_distance
_geom_bond_publ_flag
Ni N21 . 1.9224(19) ?
Ni N23 . 1.9308(19) ?
Ni N22 . 1.9343(18) ?
Ni N24 . 1.9368(18) ?
O1 C51 . 1.314(4) ?
O1 C58 . 1.434(5) ?
O1 H51A . 0.5664 ?
C58 H58A . 0.9800 ?
C58 H58B . 0.9800 ?
C58 H58C . 0.9800 ?
O1A C51 . 1.336(4) ?
O1A C58A . 1.440(6) ?
C58A H58D . 0.9800 ?
C58A H58E . 0.9800 ?
C58A H58F . 0.9800 ?
N21 C1 . 1.383(3) ?
N21 C4 . 1.387(3) ?
N22 C9 . 1.380(3) ?
N22 C6 . 1.390(3) ?
N23 C14 . 1.377(3) ?
N23 C11 . 1.379(3) ?
N24 C16 . 1.376(3) ?
N24 C19 . 1.382(3) ?
C1 C20 . 1.393(3) ?
C1 C2 . 1.432(3) ?
C2 C3 . 1.352(3) ?
C2 H2 . 0.9500 ?
C3 C4 . 1.440(3) ?
C3 H3 . 0.9500 ?
C4 C5 . 1.392(3) ?
C5 C6 . 1.391(3) ?
C5 C51 . 1.524(3) ?
C6 C7 . 1.443(3) ?
C7 C8 . 1.350(3) ?
C7 H7 . 0.9500 ?
C8 C9 . 1.436(3) ?
C8 H8 . 0.9500 ?
C9 C10 . 1.392(3) ?
C10 C11 . 1.385(3) ?
C10 C101 . 1.490(3) ?
C11 C12 . 1.441(3) ?
C12 C13 . 1.350(3) ?
C12 H12 . 0.9500 ?
C13 C14 . 1.428(3) ?
C13 H13 . 0.9500 ?
C14 C15 . 1.375(3) ?
C15 C16 . 1.371(3) ?
C15 H15 . 0.9500 ?
C16 C17 . 1.432(3) ?
C17 C18 . 1.344(3) ?
C17 H17 . 0.9500 ?
C18 C19 . 1.446(3) ?
C18 H18 . 0.9500 ?
C19 C20 . 1.384(3) ?
C20 C201 . 1.496(3) ?
C51 C52 . 1.529(3) ?
C51 H51 . 1.0000 ?
C51 H51A . 1.0000 ?
C52 C57 . 1.387(3) ?
C52 C53 . 1.388(3) ?
C53 C54 . 1.394(4) ?
C53 H53 . 0.9500 ?
C54 C55 . 1.384(4) ?
C54 H54 . 0.9500 ?
C55 C56 . 1.381(4) ?
C55 H55 . 0.9500 ?
C56 C57 . 1.384(4) ?
C56 H56 . 0.9500 ?
C57 H57 . 0.9500 ?
C101 C102 . 1.398(3) ?
C101 C106 . 1.398(3) ?
C102 C103 . 1.387(3) ?
C102 H102 . 0.9500 ?
C103 C104 . 1.389(4) ?
C103 H103 . 0.9500 ?
C104 C105 . 1.383(3) ?
C104 H104 . 0.9500 ?
C105 C106 . 1.384(3) ?
C105 H105 . 0.9500 ?
C106 H106 . 0.9500 ?
C201 C202 . 1.390(3) ?
C201 C206 . 1.394(3) ?
C202 C203 . 1.391(3) ?
C202 H202 . 0.9500 ?
C203 C204 . 1.381(4) ?
C203 H203 . 0.9500 ?
C204 C205 . 1.386(4) ?
C204 H204 . 0.9500 ?
C205 C206 . 1.385(3) ?
C205 H205 . 0.9500 ?
C206 H206 . 0.9500 ?

loop_
_geom_torsion_atom_site_label_1
_geom_torsion_atom_site_label_2
_geom_torsion_atom_site_label_3
_geom_torsion_atom_site_label_4
_geom_torsion_site_symmetry_1
_geom_torsion_site_symmetry_2
_geom_torsion_site_symmetry_3
_geom_torsion_site_symmetry_4
_geom_torsion
_geom_torsion_publ_flag
N22 Ni N21 C1 . . . . -166.05(18) ?
N24 Ni N21 C1 . . . . 13.61(18) ?
N22 Ni N21 C4 . . . . 20.04(18) ?
N24 Ni N21 C4 . . . . -160.30(18) ?
N21 Ni N22 C9 . . . . 163.03(18) ?
N23 Ni N22 C9 . . . . -16.72(18) ?
N21 Ni N22 C6 . . . . -17.24(18) ?
N23 Ni N22 C6 . . . . 163.01(18) ?
N22 Ni N23 C14 . . . . -163.01(18) ?
N24 Ni N23 C14 . . . . 17.33(18) ?
N22 Ni N23 C11 . . . . 11.83(18) ?
N24 Ni N23 C11 . . . . -167.83(18) ?
N21 Ni N24 C16 . . . . 165.54(19) ?
N23 Ni N24 C16 . . . . -14.71(19) ?
N21 Ni N24 C19 . . . . -14.53(19) ?
N23 Ni N24 C19 . . . . 165.21(19) ?
C4 N21 C1 C20 . . . . 169.3(2) ?
Ni N21 C1 C20 . . . . -5.7(3) ?
C4 N21 C1 C2 . . . . -1.7(2) ?
Ni N21 C1 C2 . . . . -176.72(15) ?
N21 C1 C2 C3 . . . . 2.7(3) ?
C20 C1 C2 C3 . . . . -168.8(2) ?
C1 C2 C3 C4 . . . . -2.4(3) ?
C1 N21 C4 C5 . . . . 175.2(2) ?
Ni N21 C4 C5 . . . . -9.9(3) ?
C1 N21 C4 C3 . . . . 0.2(2) ?
Ni N21 C4 C3 . . . . 175.18(15) ?
C2 C3 C4 N21 . . . . 1.4(3) ?
C2 C3 C4 C5 . . . . -173.5(2) ?
N21 C4 C5 C6 . . . . -11.2(3) ?
C3 C4 C5 C6 . . . . 163.0(2) ?
N21 C4 C5 C51 . . . . 165.1(2) ?
C3 C4 C5 C51 . . . . -20.7(3) ?
C9 N22 C6 C5 . . . . -176.1(2) ?
Ni N22 C6 C5 . . . . 4.1(3) ?
C9 N22 C6 C7 . . . . -1.0(2) ?
Ni N22 C6 C7 . . . . 179.22(15) ?
C4 C5 C6 N22 . . . . 14.0(3) ?
C51 C5 C6 N22 . . . . -162.2(2) ?
C4 C5 C6 C7 . . . . -160.3(2) ?
C51 C5 C6 C7 . . . . 23.4(3) ?
N22 C6 C7 C8 . . . . -1.6(3) ?
C5 C6 C7 C8 . . . . 173.5(2) ?
C6 C7 C8 C9 . . . . 3.4(3) ?
C6 N22 C9 C10 . . . . -168.4(2) ?
Ni N22 C9 C10 . . . . 11.4(3) ?
C6 N22 C9 C8 . . . . 3.1(2) ?
Ni N22 C9 C8 . . . . -177.11(15) ?
C7 C8 C9 N22 . . . . -4.2(3) ?
C7 C8 C9 C10 . . . . 167.4(2) ?
N22 C9 C10 C11 . . . . 5.4(3) ?
C8 C9 C10 C11 . . . . -164.9(2) ?
N22 C9 C10 C101 . . . . 178.4(2) ?
C8 C9 C10 C101 . . . . 8.0(3) ?
C14 N23 C11 C10 . . . . 174.9(2) ?
Ni N23 C11 C10 . . . . -0.8(3) ?
C14 N23 C11 C12 . . . . 0.4(2) ?
Ni N23 C11 C12 . . . . -175.32(15) ?
C9 C10 C11 N23 . . . . -10.9(3) ?
C101 C10 C11 N23 . . . . 175.9(2) ?
C9 C10 C11 C12 . . . . 162.9(2) ?
C101 C10 C11 C12 . . . . -10.3(3) ?
N23 C11 C12 C13 . . . . 0.9(3) ?
C10 C11 C12 C13 . . . . -173.7(2) ?
C11 C12 C13 C14 . . . . -1.8(3) ?
C11 N23 C14 C15 . . . . 172.7(2) ?
Ni N23 C14 C15 . . . . -11.5(3) ?
C11 N23 C14 C13 . . . . -1.5(2) ?
Ni N23 C14 C13 . . . . 174.25(14) ?
C12 C13 C14 C15 . . . . -172.1(2) ?
C12 C13 C14 N23 . . . . 2.1(3) ?
N23 C14 C15 C16 . . . . -4.0(4) ?
C13 C14 C15 C16 . . . . 169.5(2) ?
C14 C15 C16 N24 . . . . 6.8(4) ?
C14 C15 C16 C17 . . . . -166.5(2) ?
C19 N24 C16 C15 . . . . -173.9(2) ?
Ni N24 C16 C15 . . . . 6.0(3) ?
C19 N24 C16 C17 . . . . 0.1(2) ?
Ni N24 C16 C17 . . . . -179.93(15) ?
C15 C16 C17 C18 . . . . 172.1(2) ?
N24 C16 C17 C18 . . . . -2.0(3) ?
C16 C17 C18 C19 . . . . 2.9(3) ?
C16 N24 C19 C20 . . . . -172.9(2) ?
Ni N24 C19 C20 . . . . 7.2(3) ?
C16 N24 C19 C18 . . . . 1.7(2) ?
Ni N24 C19 C18 . . . . -178.24(16) ?
C17 C18 C19 N24 . . . . -3.0(3) ?
C17 C18 C19 C20 . . . . 171.6(2) ?
N24 C19 C20 C1 . . . . 6.7(4) ?
C18 C19 C20 C1 . . . . -167.0(2) ?
N24 C19 C20 C201 . . . . -179.9(2) ?
C18 C19 C20 C201 . . . . 6.3(4) ?
N21 C1 C20 C19 . . . . -7.6(4) ?
C2 C1 C20 C19 . . . . 162.5(2) ?
N21 C1 C20 C201 . . . . 179.0(2) ?
C2 C1 C20 C201 . . . . -11.0(3) ?
C58 O1 C51 O1A . . . . 49.5(4) ?
C58 O1 C51 C5 . . . . 165.0(3) ?
C58 O1 C51 C52 . . . . -66.1(4) ?
C58A O1A C51 O1 . . . . -48.2(4) ?
C58A O1A C51 C5 . . . . -163.5(3) ?
C58A O1A C51 C52 . . . . 65.4(4) ?
C6 C5 C51 O1 . . . . -135.6(3) ?
C4 C5 C51 O1 . . . . 48.1(3) ?
C6 C5 C51 O1A . . . . -42.8(4) ?
C4 C5 C51 O1A . . . . 140.9(3) ?
C6 C5 C51 C52 . . . . 92.2(3) ?
C4 C5 C51 C52 . . . . -84.1(3) ?
O1 C51 C52 C57 . . . . 145.6(3) ?
O1A C51 C52 C57 . . . . 53.5(4) ?
C5 C51 C52 C57 . . . . -81.5(3) ?
O1 C51 C52 C53 . . . . -38.2(4) ?
O1A C51 C52 C53 . . . . -130.4(3) ?
C5 C51 C52 C53 . . . . 94.7(3) ?
C57 C52 C53 C54 . . . . 0.6(4) ?
C51 C52 C53 C54 . . . . -175.6(2) ?
C52 C53 C54 C55 . . . . 0.5(4) ?
C53 C54 C55 C56 . . . . -1.4(4) ?
C54 C55 C56 C57 . . . . 1.1(4) ?
C55 C56 C57 C52 . . . . 0.0(4) ?
C53 C52 C57 C56 . . . . -0.9(4) ?
C51 C52 C57 C56 . . . . 175.4(2) ?
C11 C10 C101 C102 . . . . 109.2(3) ?
C9 C10 C101 C102 . . . . -64.1(3) ?
C11 C10 C101 C106 . . . . -66.3(3) ?
C9 C10 C101 C106 . . . . 120.5(2) ?
C106 C101 C102 C103 . . . . -0.8(4) ?
C10 C101 C102 C103 . . . . -176.3(2) ?
C101 C102 C103 C104 . . . . 0.4(4) ?
C102 C103 C104 C105 . . . . 0.5(4) ?
C103 C104 C105 C106 . . . . -1.0(4) ?
C104 C105 C106 C101 . . . . 0.6(4) ?
C102 C101 C106 C105 . . . . 0.3(4) ?
C10 C101 C106 C105 . . . . 175.9(2) ?
C19 C20 C201 C202 . . . . 116.7(3) ?
C1 C20 C201 C202 . . . . -69.8(3) ?
C19 C20 C201 C206 . . . . -63.7(3) ?
C1 C20 C201 C206 . . . . 109.9(3) ?
C206 C201 C202 C203 . . . . 1.5(4) ?
C20 C201 C202 C203 . . . . -178.8(2) ?
C201 C202 C203 C204 . . . . 0.4(4) ?
C202 C203 C204 C205 . . . . -1.7(4) ?
C203 C204 C205 C206 . . . . 1.1(4) ?
C204 C205 C206 C201 . . . . 0.9(4) ?
C202 C201 C206 C205 . . . . -2.2(4) ?
C20 C201 C206 C205 . . . . 178.2(2) ?
